data_7110248
loop_
_publ_author_name
'Jung-Ho Son'
'Jiarui Wang'
'Frank E. Osterloh'
'Ping Yu'
'William H. Casey'

_publ_section_title
;
 A tellurium-substituted Lindqvist-type polyoxoniobate showing high H2
 evolution catalyzed by tellurium nanowires via photodecomposition
;
_journal_name_full Chem.Commun.
_journal_page_first 836
_journal_paper_doi 10.1039/c3cc47001f
_journal_volume 50
_journal_year 2014
_chemical_formula_moiety 'H2TeNb5O19, 5(C4H12N) 20(H2O)'
_chemical_formula_sum 'C20 H94 N5 Nb5 O39.25 Te'
_chemical_formula_weight 1625.15
_chemical_name_common 'tetramethylammonium pentaniobotellurate hydrate'
_chemical_name_systematic
; 
 ? 
;
_space_group_IT_number 15
_symmetry_cell_setting monoclinic
_symmetry_space_group_name_Hall '-C 2yc'
_symmetry_space_group_name_H-M 'C 1 2/c 1'
_atom_sites_solution_hydrogens geom
_atom_sites_solution_primary direct
_atom_sites_solution_secondary difmap
_audit_creation_method SHELXL-97
_cell_angle_alpha 90.00
_cell_angle_beta 110.4750(10)
_cell_angle_gamma 90.00
_cell_formula_units_Z 4
_cell_length_a 33.8700(15)
_cell_length_b 8.4954(4)
_cell_length_c 21.9238(10)
_cell_measurement_reflns_used 7690
_cell_measurement_temperature 93(2)
_cell_measurement_theta_max 27.51
_cell_measurement_theta_min 3.02
_cell_volume 5909.8(5)
_computing_cell_refinement 'Bruker SAINT'
_computing_data_collection 'Bruker APEX II'
_computing_data_reduction 'Bruker SAINT'
_computing_molecular_graphics 'Bruker SHELXTL'
_computing_publication_material 'Bruker SHELXTL'
_computing_structure_refinement 'SHELXL-97 (Sheldrick, 2008)'
_computing_structure_solution 'SHELXS-97 (Sheldrick, 2008)'
_diffrn_ambient_temperature 93(2)
_diffrn_measured_fraction_theta_full 0.996
_diffrn_measured_fraction_theta_max 0.996
_diffrn_measurement_device_type 'Bruker APEX-II CCD'
_diffrn_measurement_method '\f and \w scans'
_diffrn_radiation_monochromator graphite
_diffrn_radiation_source 'fine-focus sealed tube'
_diffrn_radiation_type MoK\a
_diffrn_radiation_wavelength 0.71073
_diffrn_reflns_av_R_equivalents 0.0218
_diffrn_reflns_av_sigmaI/netI 0.0166
_diffrn_reflns_limit_h_max 44
_diffrn_reflns_limit_h_min -44
_diffrn_reflns_limit_k_max 11
_diffrn_reflns_limit_k_min -11
_diffrn_reflns_limit_l_max 28
_diffrn_reflns_limit_l_min -28
_diffrn_reflns_number 31567
_diffrn_reflns_theta_full 27.53
_diffrn_reflns_theta_max 27.53
_diffrn_reflns_theta_min 2.75
_exptl_absorpt_coefficient_mu 1.521
_exptl_absorpt_correction_T_max 0.8187
_exptl_absorpt_correction_T_min 0.4777
_exptl_absorpt_correction_type multi-scan
_exptl_absorpt_process_details 'SADABS (Bruker, 2003)'
_exptl_crystal_colour colorless
_exptl_crystal_density_diffrn 1.827
_exptl_crystal_density_method 'not measured'
_exptl_crystal_description block
_exptl_crystal_F_000 3280
_exptl_crystal_size_max 0.57
_exptl_crystal_size_mid 0.16
_exptl_crystal_size_min 0.14
_refine_diff_density_max 0.572
_refine_diff_density_min -0.405
_refine_diff_density_rms 0.064
_refine_ls_extinction_method none
_refine_ls_goodness_of_fit_ref 1.040
_refine_ls_hydrogen_treatment mixed
_refine_ls_matrix_type full
_refine_ls_number_parameters 410
_refine_ls_number_reflns 6782
_refine_ls_number_restraints 0
_refine_ls_restrained_S_all 1.040
_refine_ls_R_factor_all 0.0190
_refine_ls_R_factor_gt 0.0163
_refine_ls_shift/su_max 0.005
_refine_ls_shift/su_mean 0.000
_refine_ls_structure_factor_coef Fsqd
_refine_ls_weighting_details 'calc w=1/[\s^2^(Fo^2^)+(0.0170P)^2^+9.4442P] where P=(Fo^2^+2Fc^2^)/3'
_refine_ls_weighting_scheme calc
_refine_ls_wR_factor_gt 0.0397
_refine_ls_wR_factor_ref 0.0407
_reflns_number_gt 6250
_reflns_number_total 6782
_reflns_threshold_expression >2sigma(I)
_cod_data_source_file c3cc47001f.txt
_cod_data_source_block TMA5-H2TeNb5O19
_cod_original_sg_symbol_H-M C2/c
_cod_database_code 7110248

loop_
_symmetry_equiv_pos_as_xyz
'x, y, z'
'-x, y, -z+1/2'
'x+1/2, y+1/2, z'
'-x+1/2, y+1/2, -z+1/2'
'-x, -y, -z'
'x, -y, z-1/2'
'-x+1/2, -y+1/2, -z'
'x+1/2, -y+1/2, z-1/2'

loop_
_atom_site_label
_atom_site_type_symbol
_atom_site_fract_x
_atom_site_fract_y
_atom_site_fract_z
_atom_site_U_iso_or_equiv
_atom_site_adp_type
_atom_site_occupancy
_atom_site_symmetry_multiplicity
_atom_site_calc_flag
_atom_site_refinement_flags
_atom_site_disorder_assembly
_atom_site_disorder_group
Te1 Te 0.434862(4) 0.435994(14) 0.428147(6) 0.01082(4) Uani 0.477(2) 1 d P A 1
Nb1 Nb 0.434862(4) 0.435994(14) 0.428147(6) 0.01082(4) Uani 0.523(2) 1 d P . 2
Nb2 Nb 0.473520(4) 0.752368(16) 0.518857(7) 0.00976(4) Uani 1 1 d . . .
Nb3 Nb 0.520209(4) 0.592924(16) 0.409723(7) 0.01008(4) Uani 1 1 d . . .
O1 O 0.38350(4) 0.38559(14) 0.37047(6) 0.0161(2) Uani 1 1 d . . .
O2 O 0.42567(4) 0.65214(13) 0.45181(5) 0.0132(2) Uani 1 1 d . A .
O3 O 0.46068(4) 0.53297(13) 0.36924(5) 0.0127(2) Uani 1 1 d . A .
O4 O 0.46605(4) 0.24573(13) 0.42726(5) 0.0124(2) Uani 1 1 d . . .
O5 O 0.42930(4) 0.36737(13) 0.51011(5) 0.0128(2) Uani 1 1 d . . .
O6 O 0.5000 0.5000 0.5000 0.0180(4) Uani 1 2 d S . .
O7 O 0.45471(4) 0.94110(13) 0.52986(6) 0.0155(2) Uani 1 1 d . A .
O8 O 0.49561(4) 0.79584(14) 0.44066(6) 0.0126(2) Uani 1 1 d . A .
O9 O 0.46264(4) 0.62732(13) 0.58580(5) 0.0129(2) Uani 1 1 d . . .
O10 O 0.53391(4) 0.66815(14) 0.34548(6) 0.0178(2) Uani 1 1 d . A .
O11 O 0.42852(4) 0.65232(17) 0.24322(7) 0.0230(3) Uani 1 1 d . . .
O12 O 0.37043(5) 0.4100(2) 0.23727(8) 0.0351(4) Uani 1 1 d . . .
O13 O 0.19889(5) 0.07579(19) 0.66264(8) 0.0301(3) Uani 1 1 d . . .
O14 O 0.61010(4) 0.88622(16) 0.46240(6) 0.0156(2) Uani 1 1 d . . .
O15 O 0.30491(5) 0.04920(19) 0.49156(8) 0.0272(3) Uani 1 1 d . . .
O16 O 0.25754(5) 0.1857(2) 0.37576(8) 0.0265(3) Uani 1 1 d . . .
O17 O 0.29780(5) 0.0912(2) 0.61110(9) 0.0317(3) Uani 1 1 d . . .
O18 O 0.38366(5) 0.10823(18) 0.66183(7) 0.0232(3) Uani 1 1 d . . .
O19 O 0.25049(5) 0.8527(2) 0.64220(8) 0.0432(4) Uani 1 1 d . . .
O20 O 0.25538(9) 0.5690(2) 0.70311(10) 0.0349(8) Uani 0.881(11) 1 d P . .
N1 N 0.33922(5) 0.61255(18) 0.55798(7) 0.0181(3) Uani 1 1 d . . .
N2 N 0.36310(5) 0.93798(17) 0.32637(7) 0.0162(3) Uani 1 1 d . . .
N3 N 0.5000 0.8544(2) 0.7500 0.0158(4) Uani 1 2 d S . .
C1 C 0.29736(6) 0.6433(3) 0.56334(13) 0.0371(5) Uani 1 1 d . . .
H1A H 0.2771 0.5648 0.5379 0.056 Uiso 1 1 calc R . .
H1B H 0.2877 0.7488 0.5466 0.056 Uiso 1 1 calc R . .
H1C H 0.2997 0.6367 0.6091 0.056 Uiso 1 1 calc R . .
C2 C 0.33667(9) 0.6210(3) 0.48886(10) 0.0445(6) Uani 1 1 d . . .
H2A H 0.3187 0.5359 0.4640 0.067 Uiso 1 1 calc R . .
H2B H 0.3650 0.6101 0.4868 0.067 Uiso 1 1 calc R . .
H2C H 0.3247 0.7227 0.4703 0.067 Uiso 1 1 calc R . .
C3 C 0.35430(7) 0.4532(2) 0.58495(11) 0.0320(5) Uani 1 1 d . . .
H3A H 0.3548 0.4465 0.6299 0.048 Uiso 1 1 calc R . .
H3B H 0.3827 0.4357 0.5843 0.048 Uiso 1 1 calc R . .
H3C H 0.3352 0.3728 0.5584 0.048 Uiso 1 1 calc R . .
C4 C 0.36971(6) 0.7348(2) 0.59622(10) 0.0274(4) Uani 1 1 d . . .
H4A H 0.3602 0.8390 0.5778 0.041 Uiso 1 1 calc R . .
H4B H 0.3976 0.7133 0.5942 0.041 Uiso 1 1 calc R . .
H4C H 0.3712 0.7319 0.6417 0.041 Uiso 1 1 calc R . .
C5 C 0.34840(6) 0.7754(2) 0.30359(10) 0.0251(4) Uani 1 1 d . . .
H5A H 0.3643 0.6990 0.3365 0.038 Uiso 1 1 calc R . .
H5B H 0.3529 0.7546 0.2625 0.038 Uiso 1 1 calc R . .
H5C H 0.3183 0.7660 0.2968 0.038 Uiso 1 1 calc R . .
C6 C 0.33771(7) 1.0556(2) 0.27779(9) 0.0256(4) Uani 1 1 d . . .
H6A H 0.3417 1.0386 0.2361 0.038 Uiso 1 1 calc R . .
H6B H 0.3469 1.1621 0.2935 0.038 Uiso 1 1 calc R . .
H6C H 0.3078 1.0433 0.2718 0.038 Uiso 1 1 calc R . .
C7 C 0.40885(6) 0.9538(2) 0.33513(9) 0.0237(4) Uani 1 1 d . . .
H7A H 0.4250 0.8713 0.3646 0.035 Uiso 1 1 calc R . .
H7B H 0.4191 1.0573 0.3537 0.035 Uiso 1 1 calc R . .
H7C H 0.4124 0.9431 0.2928 0.035 Uiso 1 1 calc R . .
C8 C 0.35805(6) 0.9683(3) 0.39038(9) 0.0266(4) Uani 1 1 d . . .
H8A H 0.3285 0.9537 0.3859 0.040 Uiso 1 1 calc R . .
H8B H 0.3667 1.0765 0.4042 0.040 Uiso 1 1 calc R . .
H8C H 0.3757 0.8946 0.4230 0.040 Uiso 1 1 calc R . .
C9 C 0.46343(7) 0.7521(2) 0.74698(11) 0.0324(5) Uani 1 1 d . . .
H9A H 0.4577 0.6781 0.7106 0.049 Uiso 1 1 calc R . .
H9B H 0.4385 0.8178 0.7405 0.049 Uiso 1 1 calc R . .
H9C H 0.4701 0.6934 0.7878 0.049 Uiso 1 1 calc R . .
C10 C 0.48849(7) 0.9549(3) 0.69090(10) 0.0328(5) Uani 1 1 d . . .
H10A H 0.4807 0.8881 0.6521 0.049 Uiso 1 1 calc R . .
H10B H 0.5126 1.0208 0.6926 0.049 Uiso 1 1 calc R . .
H10C H 0.4646 1.0223 0.6890 0.049 Uiso 1 1 calc R . .
H1 H 0.5110(8) 0.866(3) 0.4494(12) 0.033(7) Uiso 1 1 d . . .
H2 H 0.4386(8) 0.633(3) 0.2787(13) 0.037(7) Uiso 1 1 d . . .
H3 H 0.4438(8) 0.650(3) 0.2262(12) 0.030(7) Uiso 1 1 d . . .
H4 H 0.3729(10) 0.401(4) 0.2744(16) 0.064(10) Uiso 1 1 d . . .
H5 H 0.3876(9) 0.477(4) 0.2363(14) 0.051(9) Uiso 1 1 d . . .
H6 H 0.2084(9) 0.141(4) 0.6517(14) 0.047(9) Uiso 1 1 d . . .
H7 H 0.1721(11) 0.087(4) 0.6455(15) 0.063(10) Uiso 1 1 d . . .
H8 H 0.6019(8) 0.804(3) 0.4728(12) 0.035(7) Uiso 1 1 d . . .
H9 H 0.5926(8) 0.948(3) 0.4628(12) 0.034(7) Uiso 1 1 d . . .
H10 H 0.2903(13) 0.091(5) 0.464(2) 0.101(16) Uiso 1 1 d . . .
H11 H 0.3294(9) 0.070(3) 0.5034(12) 0.034(7) Uiso 1 1 d . . .
H12 H 0.2510(8) 0.123(3) 0.3506(13) 0.033(8) Uiso 1 1 d . . .
H13 H 0.2403(14) 0.231(5) 0.379(2) 0.117(18) Uiso 1 1 d . . .
H14 H 0.2890(18) 0.079(6) 0.578(3) 0.17(2) Uiso 1 1 d . . .
H15 H 0.3244(10) 0.103(4) 0.6319(15) 0.056(9) Uiso 1 1 d . . .
H16 H 0.3912(9) 0.115(3) 0.6314(14) 0.048(8) Uiso 1 1 d . . .
H17 H 0.3964(8) 0.170(3) 0.6838(12) 0.029(7) Uiso 1 1 d . . .
O22 O 0.2837(5) 0.5423(12) 0.7150(5) 0.080(5) Uani 0.264(12) 1 d P . .

loop_
_atom_site_aniso_label
_atom_site_aniso_U_11
_atom_site_aniso_U_22
_atom_site_aniso_U_33
_atom_site_aniso_U_23
_atom_site_aniso_U_13
_atom_site_aniso_U_12
Te1 0.01390(7) 0.00906(7) 0.01133(7) 0.00048(4) 0.00670(5) 0.00051(4)
Nb1 0.01390(7) 0.00906(7) 0.01133(7) 0.00048(4) 0.00670(5) 0.00051(4)
Nb2 0.01207(7) 0.00729(7) 0.01146(7) -0.00068(5) 0.00606(5) -0.00012(5)
Nb3 0.01318(7) 0.00922(7) 0.00990(7) 0.00005(5) 0.00662(5) -0.00090(5)
O1 0.0148(6) 0.0171(6) 0.0151(6) -0.0004(5) 0.0038(5) -0.0024(5)
O2 0.0149(6) 0.0100(5) 0.0160(5) 0.0002(4) 0.0069(5) 0.0015(4)
O3 0.0161(6) 0.0125(5) 0.0106(5) 0.0004(4) 0.0062(4) -0.0005(4)
O4 0.0158(6) 0.0093(5) 0.0133(5) -0.0019(4) 0.0067(4) -0.0013(4)
O5 0.0147(5) 0.0111(5) 0.0149(5) 0.0002(4) 0.0083(5) -0.0013(4)
O6 0.0313(10) 0.0101(8) 0.0203(9) 0.0018(7) 0.0186(8) 0.0030(7)
O7 0.0188(6) 0.0109(6) 0.0196(6) -0.0006(4) 0.0104(5) 0.0012(5)
O8 0.0158(6) 0.0085(5) 0.0150(6) -0.0002(4) 0.0075(5) -0.0013(5)
O9 0.0166(6) 0.0110(5) 0.0143(5) -0.0013(4) 0.0093(5) -0.0001(4)
O10 0.0246(6) 0.0172(6) 0.0158(6) 0.0017(5) 0.0123(5) -0.0015(5)
O11 0.0236(7) 0.0330(8) 0.0158(7) 0.0068(6) 0.0114(6) 0.0070(6)
O12 0.0405(9) 0.0414(10) 0.0255(8) -0.0056(7) 0.0142(7) -0.0144(8)
O13 0.0239(8) 0.0311(9) 0.0384(9) 0.0067(7) 0.0147(7) 0.0008(6)
O14 0.0165(6) 0.0121(6) 0.0216(6) 0.0000(5) 0.0111(5) -0.0002(5)
O15 0.0180(7) 0.0378(9) 0.0242(7) 0.0000(6) 0.0055(6) -0.0029(6)
O16 0.0250(8) 0.0260(8) 0.0280(8) -0.0019(6) 0.0087(6) -0.0004(6)
O17 0.0266(8) 0.0422(9) 0.0294(8) 0.0041(7) 0.0136(7) 0.0045(7)
O18 0.0274(7) 0.0240(7) 0.0212(7) -0.0032(6) 0.0122(6) -0.0067(6)
O19 0.0417(10) 0.0399(10) 0.0473(10) -0.0030(8) 0.0149(8) 0.0052(8)
O20 0.0290(16) 0.0367(11) 0.0360(12) -0.0048(8) 0.0077(10) -0.0044(9)
N1 0.0185(7) 0.0185(7) 0.0197(7) -0.0001(6) 0.0097(6) 0.0006(6)
N2 0.0195(7) 0.0158(7) 0.0141(7) -0.0007(5) 0.0067(6) 0.0000(6)
N3 0.0193(10) 0.0157(10) 0.0131(9) 0.000 0.0066(8) 0.000
C1 0.0200(10) 0.0346(12) 0.0613(15) 0.0000(11) 0.0199(10) 0.0025(9)
C2 0.0623(17) 0.0531(15) 0.0225(11) -0.0015(10) 0.0203(11) -0.0103(13)
C3 0.0363(12) 0.0186(10) 0.0406(12) 0.0004(9) 0.0127(10) 0.0040(8)
C4 0.0260(10) 0.0235(10) 0.0311(10) -0.0013(8) 0.0081(8) -0.0040(8)
C5 0.0275(10) 0.0157(9) 0.0328(10) -0.0009(8) 0.0117(8) -0.0026(7)
C6 0.0343(11) 0.0191(9) 0.0208(9) 0.0033(7) 0.0066(8) 0.0044(8)
C7 0.0203(9) 0.0292(10) 0.0235(9) -0.0063(8) 0.0103(8) -0.0049(8)
C8 0.0299(10) 0.0371(11) 0.0163(9) 0.0015(8) 0.0123(8) 0.0082(9)
C9 0.0252(10) 0.0279(11) 0.0416(12) -0.0028(9) 0.0085(9) -0.0106(8)
C10 0.0376(12) 0.0403(12) 0.0215(10) 0.0169(9) 0.0118(9) 0.0141(10)
O22 0.073(11) 0.066(7) 0.083(7) 0.004(5) 0.003(6) -0.008(6)

loop_
_atom_type_symbol
_atom_type_description
_atom_type_scat_dispersion_real
_atom_type_scat_dispersion_imag
_atom_type_scat_source
C C 0.0033 0.0016 'International Tables Vol C Tables 4.2.6.8 and 6.1.1.4'
H H 0.0000 0.0000 'International Tables Vol C Tables 4.2.6.8 and 6.1.1.4'
N N 0.0061 0.0033 'International Tables Vol C Tables 4.2.6.8 and 6.1.1.4'
O O 0.0106 0.0060 'International Tables Vol C Tables 4.2.6.8 and 6.1.1.4'
Nb Nb -2.0727 0.6215 'International Tables Vol C Tables 4.2.6.8 and 6.1.1.4'
Te Te -0.5308 1.6751 'International Tables Vol C Tables 4.2.6.8 and 6.1.1.4'

loop_
_geom_angle_atom_site_label_1
_geom_angle_atom_site_label_2
_geom_angle_atom_site_label_3
_geom_angle
_geom_angle_site_symmetry_1
_geom_angle_site_symmetry_3
O1 Te1 O4 100.97(5) . .
O1 Te1 O5 101.14(5) . .
O4 Te1 O5 89.35(5) . .
O1 Te1 O2 101.75(5) . .
O4 Te1 O2 157.23(5) . .
O5 Te1 O2 87.76(5) . .
O1 Te1 O3 100.33(5) . .
O4 Te1 O3 88.49(5) . .
O5 Te1 O3 158.45(5) . .
O2 Te1 O3 85.99(5) . .
O1 Te1 O6 179.34(4) . .
O4 Te1 O6 78.85(3) . .
O5 Te1 O6 79.51(3) . .
O2 Te1 O6 78.41(3) . .
O3 Te1 O6 79.04(3) . .
O7 Nb2 O9 102.65(5) . .
O7 Nb2 O2 104.63(5) . .
O9 Nb2 O2 90.19(5) . .
O7 Nb2 O4 104.96(5) . 5_666
O9 Nb2 O4 89.05(5) . 5_666
O2 Nb2 O4 149.83(5) . 5_666
O7 Nb2 O8 101.36(5) . .
O9 Nb2 O8 155.98(5) . .
O2 Nb2 O8 84.42(5) . .
O4 Nb2 O8 84.12(5) 5_666 .
O7 Nb2 O6 177.47(4) . .
O9 Nb2 O6 79.88(3) . .
O2 Nb2 O6 75.24(3) . .
O4 Nb2 O6 74.94(3) 5_666 .
O8 Nb2 O6 76.11(3) . .
O7 Nb2 Nb3 134.97(4) . 5_666
O9 Nb2 Nb3 32.32(3) . 5_666
O2 Nb2 Nb3 82.45(3) . 5_666
O4 Nb2 Nb3 80.91(3) 5_666 5_666
O8 Nb2 Nb3 123.67(3) . 5_666
O6 Nb2 Nb3 47.566(4) . 5_666
O7 Nb2 Nb1 136.46(4) . 5_666
O9 Nb2 Nb1 82.73(3) . 5_666
O2 Nb2 Nb1 118.64(3) . 5_666
O4 Nb2 Nb1 31.51(3) 5_666 5_666
O8 Nb2 Nb1 79.44(3) . 5_666
O6 Nb2 Nb1 43.462(3) . 5_666
Nb3 Nb2 Nb1 60.513(4) 5_666 5_666
O10 Nb3 O9 103.44(5) . 5_666
O10 Nb3 O3 104.48(5) . .
O9 Nb3 O3 90.83(5) 5_666 .
O10 Nb3 O5 105.00(5) . 5_666
O9 Nb3 O5 88.26(5) 5_666 5_666
O3 Nb3 O5 149.88(4) . 5_666
O10 Nb3 O8 101.79(5) . .
O9 Nb3 O8 154.72(4) 5_666 .
O3 Nb3 O8 84.24(5) . .
O5 Nb3 O8 83.88(5) 5_666 .
O10 Nb3 O6 177.39(4) . .
O9 Nb3 O6 79.17(3) 5_666 .
O3 Nb3 O6 75.40(3) . .
O5 Nb3 O6 74.86(3) 5_666 .
O8 Nb3 O6 75.60(3) . .
O10 Nb3 Nb2 135.71(4) . 5_666
O9 Nb3 Nb2 32.26(3) 5_666 5_666
O3 Nb3 Nb2 82.49(3) . 5_666
O5 Nb3 Nb2 80.79(3) 5_666 5_666
O8 Nb3 Nb2 122.49(3) . 5_666
O6 Nb3 Nb2 46.906(3) . 5_666
O10 Nb3 Nb1 136.92(4) . 5_666
O9 Nb3 Nb1 81.93(3) 5_666 5_666
O3 Nb3 Nb1 118.28(3) . 5_666
O5 Nb3 Nb1 31.93(3) 5_666 5_666
O8 Nb3 Nb1 78.71(3) . 5_666
O6 Nb3 Nb1 42.956(4) . 5_666
Nb2 Nb3 Nb1 60.067(4) 5_666 5_666
Nb2 O2 Te1 116.01(6) . .
Nb3 O3 Te1 115.58(5) . .
Te1 O4 Nb2 116.28(5) . 5_666
Te1 O5 Nb3 115.30(5) . 5_666
Nb1 O6 Te1 180.000(4) 5_666 .
Nb1 O6 Te1 0.000(9) 5_666 5_666
Te1 O6 Te1 180.000(4) . 5_666
Nb1 O6 Nb2 90.141(5) 5_666 5_666
Te1 O6 Nb2 89.859(5) . 5_666
Te1 O6 Nb2 90.141(5) 5_666 5_666
Nb1 O6 Nb2 89.859(5) 5_666 .
Te1 O6 Nb2 90.141(5) . .
Te1 O6 Nb2 89.859(5) 5_666 .
Nb2 O6 Nb2 180.000(7) 5_666 .
Nb1 O6 Nb3 89.709(5) 5_666 5_666
Te1 O6 Nb3 90.291(5) . 5_666
Te1 O6 Nb3 89.709(5) 5_666 5_666
Nb2 O6 Nb3 94.472(5) 5_666 5_666
Nb2 O6 Nb3 85.528(5) . 5_666
Nb1 O6 Nb3 90.291(6) 5_666 .
Te1 O6 Nb3 89.709(6) . .
Te1 O6 Nb3 90.291(6) 5_666 .
Nb2 O6 Nb3 85.528(5) 5_666 .
Nb2 O6 Nb3 94.472(5) . .
Nb3 O6 Nb3 180.0 5_666 .
Nb3 O8 Nb2 113.80(5) . .
Nb3 O8 H1 113.7(18) . .
Nb2 O8 H1 109.3(18) . .
Nb2 O9 Nb3 115.42(5) . 5_666
H2 O11 H3 112(3) . .
H4 O12 H5 106(3) . .
H6 O13 H7 107(3) . .
H8 O14 H9 104(2) . .
H10 O15 H11 120(4) . .
H12 O16 H13 115(4) . .
H14 O17 H15 124(5) . .
H16 O18 H17 102(3) . .
C1 N1 C2 110.76(18) . .
C1 N1 C3 109.36(16) . .
C2 N1 C3 109.68(17) . .
C1 N1 C4 108.90(16) . .
C2 N1 C4 108.63(16) . .
C3 N1 C4 109.49(15) . .
C5 N2 C6 109.80(14) . .
C5 N2 C8 109.83(15) . .
C6 N2 C8 109.13(14) . .
C5 N2 C7 109.54(14) . .
C6 N2 C7 110.03(15) . .
C8 N2 C7 108.48(14) . .
C10 N3 C10 109.8(2) 2_656 .
C10 N3 C9 109.47(12) 2_656 .
C10 N3 C9 109.57(13) . .
C10 N3 C9 109.57(13) 2_656 2_656
C10 N3 C9 109.46(12) . 2_656
C9 N3 C9 108.9(2) . 2_656
N1 C1 H1A 109.5 . .
N1 C1 H1B 109.5 . .
H1A C1 H1B 109.5 . .
N1 C1 H1C 109.5 . .
H1A C1 H1C 109.5 . .
H1B C1 H1C 109.5 . .
N1 C2 H2A 109.5 . .
N1 C2 H2B 109.5 . .
H2A C2 H2B 109.5 . .
N1 C2 H2C 109.5 . .
H2A C2 H2C 109.5 . .
H2B C2 H2C 109.5 . .
N1 C3 H3A 109.5 . .
N1 C3 H3B 109.5 . .
H3A C3 H3B 109.5 . .
N1 C3 H3C 109.5 . .
H3A C3 H3C 109.5 . .
H3B C3 H3C 109.5 . .
N1 C4 H4A 109.5 . .
N1 C4 H4B 109.5 . .
H4A C4 H4B 109.5 . .
N1 C4 H4C 109.5 . .
H4A C4 H4C 109.5 . .
H4B C4 H4C 109.5 . .
N2 C5 H5A 109.5 . .
N2 C5 H5B 109.5 . .
H5A C5 H5B 109.5 . .
N2 C5 H5C 109.5 . .
H5A C5 H5C 109.5 . .
H5B C5 H5C 109.5 . .
N2 C6 H6A 109.5 . .
N2 C6 H6B 109.5 . .
H6A C6 H6B 109.5 . .
N2 C6 H6C 109.5 . .
H6A C6 H6C 109.5 . .
H6B C6 H6C 109.5 . .
N2 C7 H7A 109.5 . .
N2 C7 H7B 109.5 . .
H7A C7 H7B 109.5 . .
N2 C7 H7C 109.5 . .
H7A C7 H7C 109.5 . .
H7B C7 H7C 109.5 . .
N2 C8 H8A 109.5 . .
N2 C8 H8B 109.5 . .
H8A C8 H8B 109.5 . .
N2 C8 H8C 109.5 . .
H8A C8 H8C 109.5 . .
H8B C8 H8C 109.5 . .
N3 C9 H9A 109.5 . .
N3 C9 H9B 109.5 . .
H9A C9 H9B 109.5 . .
N3 C9 H9C 109.5 . .
H9A C9 H9C 109.5 . .
H9B C9 H9C 109.5 . .
N3 C10 H10A 109.5 . .
N3 C10 H10B 109.5 . .
H10A C10 H10B 109.5 . .
N3 C10 H10C 109.5 . .
H10A C10 H10C 109.5 . .
H10B C10 H10C 109.5 . .

loop_
_geom_bond_atom_site_label_1
_geom_bond_atom_site_label_2
_geom_bond_distance
_geom_bond_site_symmetry_2
Te1 O1 1.8082(12) .
Te1 O4 1.9348(11) .
Te1 O5 1.9599(11) .
Te1 O2 1.9624(11) .
Te1 O3 1.9753(11) .
Te1 O6 2.28325(15) .
Nb2 O7 1.7727(11) .
Nb2 O9 1.9485(11) .
Nb2 O2 1.9610(11) .
Nb2 O4 1.9731(12) 5_666
Nb2 O8 2.1290(11) .
Nb2 O6 2.41480(16) .
Nb2 Nb3 3.2968(2) 5_666
Nb2 Nb1 3.3192(2) 5_666
Nb3 O10 1.7505(11) .
Nb3 O9 1.9514(11) 5_666
Nb3 O3 1.9647(11) .
Nb3 O5 2.0062(11) 5_666
Nb3 O8 2.1263(12) .
Nb3 O6 2.44065(15) .
Nb3 Nb2 3.2968(2) 5_666
Nb3 Nb1 3.3506(2) 5_666
O4 Nb2 1.9731(12) 5_666
O5 Nb3 2.0062(11) 5_666
O6 Nb1 2.28325(15) 5_666
O6 Te1 2.28325(15) 5_666
O6 Nb2 2.41480(16) 5_666
O6 Nb3 2.44065(16) 5_666
O8 H1 0.77(3) .
O9 Nb3 1.9514(11) 5_666
O11 H2 0.75(3) .
O11 H3 0.74(3) .
O12 H4 0.79(3) .
O12 H5 0.82(3) .
O13 H6 0.72(3) .
O13 H7 0.86(3) .
O14 H8 0.81(3) .
O14 H9 0.79(3) .
O15 H10 0.72(4) .
O15 H11 0.80(3) .
O16 H12 0.74(3) .
O16 H13 0.72(5) .
O17 H14 0.69(5) .
O17 H15 0.86(3) .
O18 H16 0.79(3) .
O18 H17 0.74(3) .
O20 O22 0.929(16) .
N1 C1 1.486(2) .
N1 C2 1.489(2) .
N1 C3 1.494(2) .
N1 C4 1.497(2) .
N2 C5 1.493(2) .
N2 C6 1.494(2) .
N2 C8 1.494(2) .
N2 C7 1.499(2) .
N3 C10 1.485(2) 2_656
N3 C10 1.485(2) .
N3 C9 1.495(2) .
N3 C9 1.495(2) 2_656
C1 H1A 0.9800 .
C1 H1B 0.9800 .
C1 H1C 0.9800 .
C2 H2A 0.9800 .
C2 H2B 0.9800 .
C2 H2C 0.9800 .
C3 H3A 0.9800 .
C3 H3B 0.9800 .
C3 H3C 0.9800 .
C4 H4A 0.9800 .
C4 H4B 0.9800 .
C4 H4C 0.9800 .
C5 H5A 0.9800 .
C5 H5B 0.9800 .
C5 H5C 0.9800 .
C6 H6A 0.9800 .
C6 H6B 0.9800 .
C6 H6C 0.9800 .
C7 H7A 0.9800 .
C7 H7B 0.9800 .
C7 H7C 0.9800 .
C8 H8A 0.9800 .
C8 H8B 0.9800 .
C8 H8C 0.9800 .
C9 H9A 0.9800 .
C9 H9B 0.9800 .
C9 H9C 0.9800 .
C10 H10A 0.9800 .
C10 H10B 0.9800 .
C10 H10C 0.9800 .
